data_1518670
loop_
_publ_author_name
'Chitnis, Saurabh S.'
'Robertson, Alasdair P. M.'
'Burford, Neil'
'Weigand, Jan J.'
'Fischer, Roland'

_publ_section_title
;
 Synthesis and reactivity of cyclo-tetra(stibinophosphonium) tetracations:
 redox and coordination chemistry of phosphine--antimony complexes
;
_journal_issue 4
_journal_name_full 'Chem. Sci.'
_journal_page_first 2559
_journal_paper_doi 10.1039/C4SC03939D
_journal_volume 6
_journal_year 2015
_chemical_formula_moiety '2(C1.5 H4.5 F0.5 P0.5), 2(C0.5 F1.5 O1.5 S0.5)'
_chemical_formula_sum 'C4 H9 F4 O3 P S'
_chemical_formula_weight 244.14
_chemical_name_systematic '[FPMe3][OTf]'
_space_group_crystal_system monoclinic
_space_group_IT_number 11
_space_group_name_Hall '-P 2yb'
_space_group_name_H-M_alt 'P 1 21/m 1'
_symmetry_space_group_name_Hall '-P 2yb'
_symmetry_space_group_name_H-M 'P 1 21/m 1'
_atom_sites_solution_hydrogens difmap
_atom_sites_solution_primary direct
_audit_creation_date 2014-12-02
_audit_creation_method
;
Olex2 1.2
(compiled 2014.09.19 svn.r3010 for OlexSys, GUI svn.r4874)
;
_audit_update_record
;
2014-12-18 deposited with the CCDC.
2015-02-03 downloaded from the CCDC.
;
_cell_angle_alpha 90
_cell_angle_beta 94.5503(8)
_cell_angle_gamma 90
_cell_formula_units_Z 4
_cell_length_a 10.2147(7)
_cell_length_b 8.6511(6)
_cell_length_c 11.0323(7)
_cell_measurement_reflns_used 9127
_cell_measurement_temperature 173(2)
_cell_measurement_theta_max 28.275
_cell_measurement_theta_min 2.354
_cell_volume 971.83(11)
_computing_cell_refinement 'SAINT v7.68A (Bruker, 2009)'
_computing_data_reduction 'SAINT v7.68A (Bruker, 2009)'
_computing_molecular_graphics 'Olex2 (Dolomanov et al., 2009)'
_computing_publication_material 'Olex2 (Dolomanov et al., 2009)'
_computing_structure_refinement 'ShelXL (Sheldrick, 2008)'
_computing_structure_solution 'ShelXT (Sheldrick, 2008)'
_diffrn_ambient_temperature 173.15
_diffrn_detector 'Bruker APEX2 area detector'
_diffrn_detector_area_resol_mean 7.9
_diffrn_detector_type 'CCD area detector'
_diffrn_measured_fraction_theta_full 1.000
_diffrn_measured_fraction_theta_max 0.983
_diffrn_measurement_device 'three-circle diffractometer'
_diffrn_measurement_device_type 'Bruker SMART APEX2 area detector'
_diffrn_measurement_method '\w scans'
_diffrn_radiation_monochromator 'mirror optics'
_diffrn_radiation_probe x-ray
_diffrn_radiation_type MoK\a
_diffrn_radiation_wavelength 0.71073
_diffrn_reflns_av_R_equivalents 0.0201
_diffrn_reflns_av_unetI/netI 0.0114
_diffrn_reflns_Laue_measured_fraction_full 1.000
_diffrn_reflns_Laue_measured_fraction_max 0.983
_diffrn_reflns_limit_h_max 13
_diffrn_reflns_limit_h_min -13
_diffrn_reflns_limit_k_max 11
_diffrn_reflns_limit_k_min -11
_diffrn_reflns_limit_l_max 14
_diffrn_reflns_limit_l_min -14
_diffrn_reflns_number 17204
_diffrn_reflns_point_group_measured_fraction_full 1.000
_diffrn_reflns_point_group_measured_fraction_max 0.983
_diffrn_reflns_theta_full 25.242
_diffrn_reflns_theta_max 28.297
_diffrn_reflns_theta_min 1.852
_diffrn_source 'microfocus sealed X-ray tube'
_diffrn_source_type 'Incoatec I\ms'
_diffrn_standards_number 0
_exptl_absorpt_coefficient_mu 0.534
_exptl_absorpt_correction_T_max 0.9737
_exptl_absorpt_correction_T_min 0.8474
_exptl_absorpt_correction_type integration
_exptl_absorpt_process_details 'SADABS (Sheldrick, 2008)'
_exptl_crystal_colour red
_exptl_crystal_colour_primary red
_exptl_crystal_density_diffrn 1.669
_exptl_crystal_description fragment
_exptl_crystal_F_000 496
_exptl_crystal_size_max 0.433
_exptl_crystal_size_mid 0.304
_exptl_crystal_size_min 0.208
_refine_diff_density_max 0.472
_refine_diff_density_min -0.276
_refine_diff_density_rms 0.054
_refine_ls_extinction_method none
_refine_ls_goodness_of_fit_ref 1.055
_refine_ls_hydrogen_treatment refall
_refine_ls_matrix_type full
_refine_ls_number_parameters 177
_refine_ls_number_reflns 2533
_refine_ls_number_restraints 0
_refine_ls_restrained_S_all 1.055
_refine_ls_R_factor_all 0.0325
_refine_ls_R_factor_gt 0.0303
_refine_ls_shift/su_max 0.000
_refine_ls_shift/su_mean 0.000
_refine_ls_structure_factor_coef Fsqd
_refine_ls_weighting_details 'w=1/[\s^2^(Fo^2^)+(0.0521P)^2^+0.3870P] where P=(Fo^2^+2Fc^2^)/3'
_refine_ls_weighting_scheme calc
_refine_ls_wR_factor_gt 0.0869
_refine_ls_wR_factor_ref 0.0888
_reflns_Friedel_coverage 0.000
_reflns_number_gt 2353
_reflns_number_total 2533
_reflns_threshold_expression 'I > 2\s(I)'
_cod_data_source_file c4sc03939d2.cif
_cod_data_source_block vic1415
_cod_depositor_comments 'Adding full bibliography for 1518666--1518671.cif.'
_cod_database_code 1518670
_shelx_space_group_comment
;
The symmetry employed for this shelxl refinement is uniquely defined
by the following loop, which should always be used as a source of
symmetry information in preference to the above space-group names.
They are only intended as comments.
;
_shelx_estimated_absorpt_t_max 0.897
_shelx_estimated_absorpt_t_min 0.802
_olex2_refinement_description
;
;
_shelx_shelxl_version_number 2014/7
_olex2_submission_special_instructions 'No special instructions were received'

loop_
_space_group_symop_operation_xyz
'x, y, z'
'-x, y+1/2, -z'
'-x, -y, -z'
'x, -y-1/2, z'

loop_
_atom_site_label
_atom_site_type_symbol
_atom_site_fract_x
_atom_site_fract_y
_atom_site_fract_z
_atom_site_U_iso_or_equiv
_atom_site_adp_type
_atom_site_occupancy
_atom_site_site_symmetry_order
_atom_site_calc_flag
_atom_site_refinement_flags_posn
_atom_site_refinement_flags_adp
_atom_site_refinement_flags_occupancy
P1 P 0.38653(5) 0.2500 0.69967(4) 0.02476(12) Uani 1 2 d S T P
F1 F 0.24854(12) 0.2500 0.74908(12) 0.0365(3) Uani 1 2 d S T P
C1 C 0.3570(3) 0.2500 0.54059(19) 0.0407(5) Uani 1 2 d S T P
H1A H 0.438(3) 0.2500 0.502(3) 0.050(8) Uiso 1 2 d S T P
H1B H 0.314(2) 0.340(3) 0.519(2) 0.063(7) Uiso 1 1 d . . .
C2 C 0.46538(16) 0.41886(19) 0.75522(15) 0.0358(3) Uani 1 1 d . . .
H2A H 0.545(2) 0.422(3) 0.7274(19) 0.052(6) Uiso 1 1 d . . .
H2B H 0.474(2) 0.422(3) 0.838(2) 0.058(6) Uiso 1 1 d . . .
H2C H 0.420(2) 0.505(3) 0.7255(18) 0.047(5) Uiso 1 1 d . . .
P2 P -0.17786(5) 0.2500 0.09210(5) 0.03087(13) Uani 1 2 d S T P
F2 F -0.32559(14) 0.2500 0.11661(16) 0.0554(4) Uani 1 2 d S T P
C3 C -0.1748(3) 0.2500 -0.0670(2) 0.0430(5) Uani 1 2 d S T P
H3A H -0.095(3) 0.2500 -0.078(3) 0.053(9) Uiso 1 2 d S T P
H3B H -0.218(3) 0.168(3) -0.092(3) 0.096(10) Uiso 1 1 d . . .
C4 C -0.10873(17) 0.41809(19) 0.16012(16) 0.0379(3) Uani 1 1 d . . .
H4A H -0.020(2) 0.418(3) 0.1501(19) 0.052(6) Uiso 1 1 d . . .
H4B H -0.128(3) 0.415(3) 0.243(3) 0.087(9) Uiso 1 1 d . . .
H4C H -0.148(2) 0.502(3) 0.121(2) 0.058(6) Uiso 1 1 d . . .
S1 S 0.27213(5) 0.2500 0.05558(4) 0.02707(13) Uani 1 2 d S T P
F11 F 0.41164(13) 0.2500 0.26511(11) 0.0379(3) Uani 1 2 d S T P
F12 F 0.23045(11) 0.37439(14) 0.26497(9) 0.0532(3) Uani 1 1 d . . .
O11 O 0.13178(15) 0.2500 0.02635(14) 0.0395(4) Uani 1 2 d S T P
O12 O 0.33702(12) 0.39048(15) 0.02519(10) 0.0447(3) Uani 1 1 d . . .
C10 C 0.2866(2) 0.2500 0.22155(18) 0.0319(4) Uani 1 2 d S T P
S2 S -0.24137(5) 0.2500 0.49680(5) 0.03408(14) Uani 1 2 d S T P
F21 F 0.01086(18) 0.2500 0.4783(2) 0.0862(7) Uani 1 2 d S T P
F22 F -0.04767(16) 0.3727(2) 0.63087(18) 0.1009(6) Uani 1 1 d . . .
O21 O -0.3158(2) 0.2500 0.6004(2) 0.0800(8) Uani 1 2 d S T P
O22 O -0.24879(17) 0.3880(2) 0.42631(18) 0.0792(5) Uani 1 1 d . . .
C20 C -0.0733(2) 0.2500 0.5629(2) 0.0449(5) Uani 1 2 d S T P

loop_
_atom_site_aniso_label
_atom_site_aniso_U_11
_atom_site_aniso_U_22
_atom_site_aniso_U_33
_atom_site_aniso_U_23
_atom_site_aniso_U_13
_atom_site_aniso_U_12
P1 0.0257(2) 0.0267(2) 0.0219(2) 0.000 0.00211(17) 0.000
F1 0.0280(6) 0.0437(7) 0.0386(6) 0.000 0.0082(5) 0.000
C1 0.0458(13) 0.0529(14) 0.0225(9) 0.000 -0.0025(9) 0.000
C2 0.0371(7) 0.0313(7) 0.0391(8) -0.0056(6) 0.0040(6) -0.0046(6)
P2 0.0288(2) 0.0309(3) 0.0327(3) 0.000 0.00101(19) 0.000
F2 0.0312(7) 0.0665(10) 0.0696(11) 0.000 0.0098(7) 0.000
C3 0.0491(14) 0.0460(14) 0.0332(11) 0.000 -0.0020(10) 0.000
C4 0.0429(8) 0.0291(7) 0.0409(8) -0.0031(6) -0.0012(6) 0.0044(6)
S1 0.0299(2) 0.0304(2) 0.0209(2) 0.000 0.00188(16) 0.000
F11 0.0404(7) 0.0413(7) 0.0306(6) 0.000 -0.0071(5) 0.000
F12 0.0614(6) 0.0633(7) 0.0346(5) -0.0157(5) 0.0025(4) 0.0222(5)
O11 0.0312(7) 0.0550(10) 0.0318(7) 0.000 -0.0013(6) 0.000
O12 0.0521(7) 0.0458(7) 0.0356(6) 0.0121(5) -0.0008(5) -0.0135(5)
C10 0.0372(10) 0.0347(10) 0.0237(9) 0.000 0.0019(7) 0.000
S2 0.0296(2) 0.0373(3) 0.0358(3) 0.000 0.0052(2) 0.000
F21 0.0358(8) 0.126(2) 0.0991(16) 0.000 0.0207(9) 0.000
F22 0.0824(10) 0.1010(13) 0.1140(13) -0.0530(11) -0.0263(9) -0.0167(9)
O21 0.0525(12) 0.123(2) 0.0689(14) 0.000 0.0337(11) 0.000
O22 0.0677(10) 0.0724(11) 0.0953(12) 0.0431(10) -0.0084(9) 0.0120(8)
C20 0.0384(12) 0.0487(13) 0.0465(13) 0.000 -0.0028(10) 0.000

loop_
_atom_type_symbol
_atom_type_description
_atom_type_scat_dispersion_real
_atom_type_scat_dispersion_imag
_atom_type_scat_source
C C 0.0033 0.0016 'International Tables Vol C Tables 4.2.6.8 and 6.1.1.4'
H H 0.0000 0.0000 'International Tables Vol C Tables 4.2.6.8 and 6.1.1.4'
O O 0.0106 0.0060 'International Tables Vol C Tables 4.2.6.8 and 6.1.1.4'
F F 0.0171 0.0103 'International Tables Vol C Tables 4.2.6.8 and 6.1.1.4'
P P 0.1023 0.0942 'International Tables Vol C Tables 4.2.6.8 and 6.1.1.4'
S S 0.1246 0.1234 'International Tables Vol C Tables 4.2.6.8 and 6.1.1.4'

loop_
_geom_angle_atom_site_label_1
_geom_angle_atom_site_label_2
_geom_angle_atom_site_label_3
_geom_angle
_geom_angle_site_symmetry_1
_geom_angle_site_symmetry_3
F1 P1 C1 105.21(10) . .
F1 P1 C2 106.38(6) . .
F1 P1 C2 106.38(6) . 4_565
C2 P1 C1 112.73(7) 4_565 .
C2 P1 C1 112.73(7) . .
C2 P1 C2 112.69(12) 4_565 .
P1 C1 H1A 110.7(19) . .
P1 C1 H1B 107.8(15) . .
H1A C1 H1B 107.3(17) . .
P1 C2 H2A 108.1(15) . .
P1 C2 H2B 112.3(15) . .
P1 C2 H2C 110.1(13) . .
H2A C2 H2B 109.0(18) . .
H2A C2 H2C 107.6(19) . .
H2B C2 H2C 109.7(18) . .
F2 P2 C3 105.57(12) . .
F2 P2 C4 106.76(7) . .
F2 P2 C4 106.76(7) . 4_565
C3 P2 C4 112.81(7) . .
C3 P2 C4 112.81(7) . 4_565
C4 P2 C4 111.57(11) 4_565 .
P2 C3 H3A 104(2) . .
P2 C3 H3B 105.7(19) . .
H3A C3 H3B 115(2) . .
P2 C4 H4A 108.4(14) . .
P2 C4 H4B 106.4(18) . .
P2 C4 H4C 108.1(14) . .
H4A C4 H4B 113(2) . .
H4A C4 H4C 109.7(19) . .
H4B C4 H4C 111(2) . .
O11 S1 C10 102.95(9) . .
O12 S1 O11 114.58(6) . .
O12 S1 O11 114.59(6) 4_565 .
O12 S1 O12 115.55(11) 4_565 .
O12 S1 C10 103.41(6) . .
O12 S1 C10 103.41(6) 4_565 .
F11 C10 S1 111.24(14) . .
F12 C10 S1 111.05(10) 4_565 .
F12 C10 S1 111.05(10) . .
F12 C10 F11 107.48(12) . .
F12 C10 F11 107.48(12) 4_565 .
F12 C10 F12 108.39(18) 4_565 .
O21 S2 O22 115.49(10) . .
O21 S2 O22 115.50(10) . 4_565
O21 S2 C20 103.10(14) . .
O22 S2 O22 113.99(18) . 4_565
O22 S2 C20 103.15(9) 4_565 .
O22 S2 C20 103.16(9) . .
F21 C20 S2 111.44(19) . .
F22 C20 S2 111.68(14) . .
F22 C20 S2 111.68(14) 4_565 .
F22 C20 F21 107.00(17) 4_565 .
F22 C20 F21 107.00(17) . .
F22 C20 F22 107.8(3) 4_565 .

loop_
_geom_bond_atom_site_label_1
_geom_bond_atom_site_label_2
_geom_bond_distance
_geom_bond_site_symmetry_2
P1 F1 1.5511(12) .
P1 C1 1.757(2) .
P1 C2 1.7550(16) .
P1 C2 1.7549(15) 4_565
C1 H1A 0.96(3) .
C1 H1B 0.92(2) .
C2 H2A 0.90(2) .
C2 H2B 0.92(2) .
C2 H2C 0.92(2) .
P2 F2 1.5540(14) .
P2 C3 1.758(3) .
P2 C4 1.7585(16) 4_565
P2 C4 1.7585(16) .
C3 H3A 0.83(3) .
C3 H3B 0.87(3) .
C4 H4A 0.92(2) .
C4 H4B 0.95(3) .
C4 H4C 0.92(2) .
S1 O11 1.4443(16) .
S1 O12 1.4367(11) .
S1 O12 1.4367(11) 4_565
S1 C10 1.825(2) .
F11 C10 1.328(2) .
F12 C10 1.3268(15) .
C10 F12 1.3268(15) 4_565
S2 O21 1.422(2) .
S2 O22 1.4235(16) .
S2 O22 1.4235(16) 4_565
S2 C20 1.811(3) .
F21 C20 1.318(3) .
F22 C20 1.314(2) .
C20 F22 1.314(2) 4_565

loop_
_geom_torsion_atom_site_label_1
_geom_torsion_atom_site_label_2
_geom_torsion_atom_site_label_3
_geom_torsion_atom_site_label_4
_geom_torsion
_geom_torsion_site_symmetry_1
_geom_torsion_site_symmetry_4
O11 S1 C10 F11 180.0 . .
O11 S1 C10 F12 -60.34(12) . .
O11 S1 C10 F12 60.35(12) . 4_565
O12 S1 C10 F11 60.42(6) 4_565 .
O12 S1 C10 F11 -60.42(6) . .
O12 S1 C10 F12 -59.24(15) 4_565 4_565
O12 S1 C10 F12 59.24(15) . .
O12 S1 C10 F12 179.93(12) . 4_565
O12 S1 C10 F12 -179.93(12) 4_565 .
O21 S2 C20 F21 180.000(0) . .
O21 S2 C20 F22 -60.39(17) . .
O21 S2 C20 F22 60.39(17) . 4_565
O22 S2 C20 F21 59.45(9) 4_565 .
O22 S2 C20 F21 -59.45(9) . .
O22 S2 C20 F22 -179.07(19) . 4_565
O22 S2 C20 F22 60.2(2) . .
O22 S2 C20 F22 -60.2(2) 4_565 4_565
O22 S2 C20 F22 179.07(19) 4_565 .
